data_7702991
loop_
_publ_author_name
'Brach\<nakov\'a, Barbora'
'Matejov\'a, Simona'
'Moncol, J\'an'
'Herchel, Radovan'
'Pavlik, J\'an'
'Moreno-Pineda, Eufemio'
'Ruben, Mario'
'\<Salitro\<s, Ivan'

_publ_section_title
;
 Stereochemistry of coordination polyhedra vs. single ion magnetism in
 penta- and hexacoordinated Co(ii) complexes with tridentate rigid
 ligands.
;
_journal_issue 4
_journal_name_full 'Dalton transactions (Cambridge, England : 2003)'
_journal_page_first 1249
_journal_page_last 1264
_journal_paper_doi 10.1039/c9dt04592a
_journal_volume 49
_journal_year 2020
_chemical_formula_moiety 'C51 H57 Co N7 S2'
_chemical_formula_sum 'C51 H57 Co N7 S2'
_chemical_formula_weight 891.08
_space_group_crystal_system monoclinic
_space_group_IT_number 15
_space_group_name_Hall '-C 2yc'
_space_group_name_H-M_alt 'C 1 2/c 1'
_atom_sites_solution_hydrogens geom
_atom_sites_solution_primary iterative
_audit_creation_date 2019-01-06
_audit_creation_method
;
Olex2 1.2
(compiled 2017.08.10 svn.r3458 for OlexSys, GUI svn.r5506)
;
_audit_update_record
;
2019-09-18 deposited with the CCDC.	2019-12-18 downloaded from the CCDC.
;
_cell_angle_alpha 90
_cell_angle_beta 90.502(2)
_cell_angle_gamma 90
_cell_formula_units_Z 8
_cell_length_a 37.1120(8)
_cell_length_b 15.8626(2)
_cell_length_c 17.1798(4)
_cell_measurement_reflns_used 40627
_cell_measurement_temperature 100
_cell_measurement_theta_max 71.75
_cell_measurement_theta_min 3.03
_cell_volume 10113.2(3)
_computing_cell_refinement
;
X-Area Recipe 1.33.0.0 (STOE, 2015)
;
_computing_data_collection
;
X-Area Pilatus3_SV 1.31.136.0 (STOE, 2017)
;
_computing_data_reduction
;
X-Area Integrate 1.71.2.0 (STOE, 2017)
X-Area LANA 1.71.6.0 (STOE, 2017)
;
_computing_molecular_graphics 'Olex2 (Dolomanov et al., 2009)'
_computing_publication_material
;
STOE & Cie GmbH, X-Area, software package for collecting single-crystal or
multi-domain crystal data on STOE area-detector diffractometers, for image 
processing, for the correction and scaling of reflection intensities and 
for outlier rejection, version 1.79, Darmstadt 2017
;
_computing_structure_refinement 'ShelXL (Sheldrick, 2015)'
_computing_structure_solution
;
Superflip (Palatinus & Chapuis, 2007;Palatinus & van der Lee, 2008;
Palatinus et al., 2012)
;
_diffrn_ambient_temperature 100
_diffrn_detector 'Pilatus3R 300K'
_diffrn_detector_area_resol_mean 5.81
_diffrn_detector_type 'DECTRIS PILATUS3R 300K'
_diffrn_measured_fraction_theta_full 0.996
_diffrn_measured_fraction_theta_max 0.979
_diffrn_measurement_device 'Eulerian 4-circle diffractometer'
_diffrn_measurement_device_type 'Stoe StadiVari'
_diffrn_measurement_method '\w scans'
_diffrn_radiation_collimation '0.6 mm diameter'
_diffrn_radiation_monochromator 'Graded multilayer mirror'
_diffrn_radiation_polarisn_norm 270
_diffrn_radiation_type CuK\a
_diffrn_radiation_wavelength 1.54186
_diffrn_reflns_av_R_equivalents 0.0659
_diffrn_reflns_av_unetI/netI 0.0551
_diffrn_reflns_Laue_measured_fraction_full 0.996
_diffrn_reflns_Laue_measured_fraction_max 0.979
_diffrn_reflns_limit_h_max 32
_diffrn_reflns_limit_h_min -45
_diffrn_reflns_limit_k_max 14
_diffrn_reflns_limit_k_min -19
_diffrn_reflns_limit_l_max 20
_diffrn_reflns_limit_l_min -20
_diffrn_reflns_number 53818
_diffrn_reflns_point_group_measured_fraction_full 0.996
_diffrn_reflns_point_group_measured_fraction_max 0.979
_diffrn_reflns_theta_full 67.686
_diffrn_reflns_theta_max 71.356
_diffrn_reflns_theta_min 3.030
_diffrn_source 'Genix3D Cu HF'
_diffrn_source_current 0.600
_diffrn_source_power 0.030
_diffrn_source_voltage 50
_exptl_absorpt_coefficient_mu 3.732
_exptl_absorpt_correction_T_max 0.955
_exptl_absorpt_correction_T_min 0.248
_exptl_absorpt_correction_type multi-scan
_exptl_absorpt_process_details
;
STOE LANA, J. Koziskova, F. Hahn, J. Richter, J. Kozisek, 
Acta Chimica Slovaca, vol. 9, no. 2, 2016, pp. 136 - 140.
;
_exptl_crystal_colour green
_exptl_crystal_colour_primary green
_exptl_crystal_density_diffrn 1.170
_exptl_crystal_description plate
_exptl_crystal_F_000 3768
_exptl_crystal_size_max 0.15
_exptl_crystal_size_mid 0.09
_exptl_crystal_size_min 0.02
_refine_diff_density_max 0.631
_refine_diff_density_min -0.472
_refine_diff_density_rms 0.054
_refine_ls_extinction_method none
_refine_ls_goodness_of_fit_ref 0.917
_refine_ls_hydrogen_treatment constr
_refine_ls_matrix_type full
_refine_ls_number_parameters 587
_refine_ls_number_reflns 9638
_refine_ls_number_restraints 30
_refine_ls_restrained_S_all 0.923
_refine_ls_R_factor_all 0.0685
_refine_ls_R_factor_gt 0.0438
_refine_ls_shift/su_max 0.003
_refine_ls_shift/su_mean 0.000
_refine_ls_structure_factor_coef Fsqd
_refine_ls_weighting_details 'w=1/[\s^2^(Fo^2^)+(0.0673P)^2^] where P=(Fo^2^+2Fc^2^)/3'
_refine_ls_weighting_scheme calc
_refine_ls_wR_factor_gt 0.1038
_refine_ls_wR_factor_ref 0.1125
_reflns_Friedel_coverage 0.000
_reflns_number_gt 6689
_reflns_number_total 9638
_reflns_threshold_expression 'I > 2\s(I)'
_cod_data_source_file c9dt04592a2.cif
_cod_data_source_block 1
_cod_depositor_comments 'Adding full bibliography for 7702990--7702993.cif.'
_cod_database_code 7702991
_shelx_shelxl_version_number 2018/3
_shelx_space_group_comment
;
The symmetry employed for this shelxl refinement is uniquely defined
by the following loop, which should always be used as a source of
symmetry information in preference to the above space-group names.
They are only intended as comments.
;
_shelx_estimated_absorpt_t_max 0.929
_shelx_estimated_absorpt_t_min 0.604
_olex2_refinement_description
;
1. Fixed Uiso
 At 1.2 times of:
  All C(H) groups, All C(H,H) groups
 At 1.5 times of:
  All C(H,H,H) groups
2. Restrained distances
 C46-C47 \\sim C46-C48 \\sim C46-C49 \\sim C46-C50 \\sim C46-C51 \\sim C46-C52
 with sigma of 0.01
 C47-C48 \\sim C47-C49 \\sim C48-C49 \\sim C50-C51 \\sim C50-C52 \\sim C51-C52
 with sigma of 0.02
3. Rigid body (RIGU) restrains
 C47, C48, C49, C50, C51, C52
 with sigma for 1-2 distances of 0.004 and sigma for 1-3 distances of 0.004
4. Others
 Sof(C50)=Sof(H50A)=Sof(H50B)=Sof(H50C)=Sof(C51)=Sof(H51A)=Sof(H51B)=Sof(H51C)=
 Sof(C52)=Sof(H52A)=Sof(H52B)=Sof(H52C)=1-FVAR(1)
 Sof(C47)=Sof(H47A)=Sof(H47B)=Sof(H47C)=Sof(C48)=Sof(H48A)=Sof(H48B)=Sof(H48C)=
 Sof(C49)=Sof(H49A)=Sof(H49B)=Sof(H49C)=FVAR(1)
5.a Secondary CH2 refined with riding coordinates:
 C20(H20A,H20B), C35(H35A,H35B)
5.b Me refined with riding coordinates:
 C47(H47A,H47B,H47C), C48(H48A,H48B,H48C), C49(H49A,H49B,H49C), C50(H50A,H50B,
 H50C), C51(H51A,H51B,H51C), C52(H52A,H52B,H52C)
5.c Aromatic/amide H refined with riding coordinates:
 C2(H2), C3(H3), C4(H4), C5(H5), C9(H9), C10(H10), C11(H11), C15(H15),
 C16(H16), C17(H17), C18(H18), C22(H22), C24(H24), C26(H26), C37(H37), C39(H39),
  C41(H41)
5.d Idealised Me refined as rotating group:
 C28(H28A,H28B,H28C), C29(H29A,H29B,H29C), C30(H30A,H30B,H30C), C32(H32A,H32B,
 H32C), C33(H33A,H33B,H33C), C34(H34A,H34B,H34C), C43(H43A,H43B,H43C), C44(H44A,
 H44B,H44C), C45(H45A,H45B,H45C)
;
_olex2_submission_special_instructions 'No special instructions were received'

loop_
_space_group_symop_operation_xyz
'x, y, z'
'-x, y, -z+1/2'
'x+1/2, y+1/2, z'
'-x+1/2, y+1/2, -z+1/2'
'-x, -y, -z'
'x, -y, z-1/2'
'-x+1/2, -y+1/2, -z'
'x+1/2, -y+1/2, z-1/2'

loop_
_atom_site_label
_atom_site_type_symbol
_atom_site_fract_x
_atom_site_fract_y
_atom_site_fract_z
_atom_site_U_iso_or_equiv
_atom_site_adp_type
_atom_site_occupancy
_atom_site_site_symmetry_order
_atom_site_calc_flag
_atom_site_refinement_flags_posn
_atom_site_refinement_flags_adp
_atom_site_refinement_flags_occupancy
_atom_site_disorder_assembly
_atom_site_disorder_group
Co1 Co 0.73623(2) 0.65563(2) 0.36535(2) 0.02131(10) Uani 1 1 d . . . . .
S1 S 0.83763(2) 0.68549(7) 0.20202(5) 0.0637(3) Uani 1 1 d . . . . .
S2 S 0.63967(2) 0.62476(5) 0.18193(4) 0.03509(16) Uani 1 1 d . . . . .
N1 N 0.74202(5) 0.52974(12) 0.40024(11) 0.0215(4) Uani 1 1 d . . . . .
N2 N 0.71512(5) 0.41755(12) 0.45349(12) 0.0225(4) Uani 1 1 d . . . . .
N3 N 0.70332(5) 0.64341(11) 0.46479(11) 0.0192(4) Uani 1 1 d . . . . .
N4 N 0.73012(5) 0.77824(12) 0.40814(11) 0.0220(4) Uani 1 1 d . . . . .
N5 N 0.69777(5) 0.87097(12) 0.47618(12) 0.0218(4) Uani 1 1 d . . . . .
N6 N 0.77918(5) 0.66895(13) 0.30049(13) 0.0299(5) Uani 1 1 d . . . . .
N7 N 0.69248(5) 0.64119(13) 0.29749(12) 0.0257(4) Uani 1 1 d . . . . .
C1 C 0.75925(6) 0.45753(15) 0.37430(14) 0.0230(5) Uani 1 1 d . . . . .
C2 C 0.78899(6) 0.44810(17) 0.32541(15) 0.0274(5) Uani 1 1 d . . . . .
H2 H 0.800942 0.495485 0.303787 0.033 Uiso 1 1 calc R . . . .
C3 C 0.80016(7) 0.36669(17) 0.31008(16) 0.0319(6) Uani 1 1 d . . . . .
H3 H 0.820640 0.358128 0.278256 0.038 Uiso 1 1 calc R . . . .
C4 C 0.78210(7) 0.29637(17) 0.34017(16) 0.0329(6) Uani 1 1 d . . . . .
H4 H 0.790298 0.241501 0.327011 0.040 Uiso 1 1 calc R . . . .
C5 C 0.75277(6) 0.30465(16) 0.38835(15) 0.0290(6) Uani 1 1 d . . . . .
H5 H 0.740427 0.257122 0.408628 0.035 Uiso 1 1 calc R . . . .
C6 C 0.74228(6) 0.38741(16) 0.40560(14) 0.0240(5) Uani 1 1 d . . . . .
C7 C 0.71609(6) 0.50278(14) 0.44776(14) 0.0215(5) Uani 1 1 d . . . . .
C8 C 0.69358(6) 0.56583(14) 0.48722(13) 0.0198(5) Uani 1 1 d . . . . .
C9 C 0.66655(6) 0.55414(15) 0.54129(14) 0.0250(5) Uani 1 1 d . . . . .
H9 H 0.658388 0.499237 0.554437 0.030 Uiso 1 1 calc R . . . .
C10 C 0.65184(6) 0.62494(16) 0.57547(15) 0.0288(6) Uani 1 1 d . . . . .
H10 H 0.633478 0.618695 0.613221 0.035 Uiso 1 1 calc R . . . .
C11 C 0.66358(6) 0.70529(16) 0.55527(15) 0.0269(5) Uani 1 1 d . . . . .
H11 H 0.654287 0.754014 0.580219 0.032 Uiso 1 1 calc R . . . .
C12 C 0.68930(6) 0.71183(14) 0.49751(13) 0.0199(5) Uani 1 1 d . . . . .
C13 C 0.70520(6) 0.78826(14) 0.46219(14) 0.0207(5) Uani 1 1 d . . . . .
C14 C 0.71917(6) 0.91778(15) 0.42549(15) 0.0252(5) Uani 1 1 d . . . . .
C15 C 0.72208(7) 1.00408(16) 0.41274(16) 0.0302(6) Uani 1 1 d . . . . .
H15 H 0.707711 1.043375 0.440366 0.036 Uiso 1 1 calc R . . . .
C16 C 0.74652(7) 1.02979(17) 0.35868(16) 0.0336(6) Uani 1 1 d . . . . .
H16 H 0.749037 1.088242 0.347991 0.040 Uiso 1 1 calc R . . . .
C17 C 0.76830(7) 0.97083(17) 0.31808(16) 0.0320(6) Uani 1 1 d . . . . .
H17 H 0.785680 0.990995 0.282332 0.038 Uiso 1 1 calc R . . . .
C18 C 0.76479(6) 0.88489(17) 0.32934(15) 0.0291(6) Uani 1 1 d . . . . .
H18 H 0.778770 0.845385 0.301046 0.035 Uiso 1 1 calc R . . . .
C19 C 0.73955(6) 0.85912(15) 0.38466(14) 0.0225(5) Uani 1 1 d . . . . .
C20 C 0.69386(6) 0.36390(14) 0.50462(15) 0.0232(5) Uani 1 1 d . . . . .
H20A H 0.690474 0.393649 0.554680 0.028 Uiso 1 1 calc R . . . .
H20B H 0.707721 0.311862 0.515615 0.028 Uiso 1 1 calc R . . . .
C21 C 0.65726(6) 0.33931(15) 0.47269(14) 0.0227(5) Uani 1 1 d . . . . .
C22 C 0.64202(6) 0.26594(15) 0.50299(14) 0.0236(5) Uani 1 1 d . . . . .
H22 H 0.655203 0.233368 0.539879 0.028 Uiso 1 1 calc R . . . .
C23 C 0.60795(6) 0.24013(15) 0.47992(14) 0.0234(5) Uani 1 1 d . . . . .
C24 C 0.58926(6) 0.28989(15) 0.42617(14) 0.0245(5) Uani 1 1 d . . . . .
H24 H 0.565788 0.272858 0.410263 0.029 Uiso 1 1 calc R . . . .
C25 C 0.60356(6) 0.36349(15) 0.39483(14) 0.0236(5) Uani 1 1 d . . . . .
C26 C 0.63833(6) 0.38693(15) 0.41934(14) 0.0242(5) Uani 1 1 d . . . . .
H26 H 0.648962 0.436525 0.398736 0.029 Uiso 1 1 calc R . . . .
C27 C 0.59066(6) 0.15900(16) 0.51132(15) 0.0272(5) Uani 1 1 d . . . . .
C28 C 0.61516(7) 0.11386(17) 0.56929(17) 0.0345(6) Uani 1 1 d . . . . .
H28A H 0.637733 0.098377 0.543779 0.052 Uiso 1 1 calc GR . . . .
H28B H 0.603156 0.062846 0.588097 0.052 Uiso 1 1 calc GR . . . .
H28C H 0.620386 0.151304 0.613344 0.052 Uiso 1 1 calc GR . . . .
C29 C 0.58286(8) 0.09910(17) 0.44280(17) 0.0389(7) Uani 1 1 d . . . . .
H29A H 0.566667 0.126885 0.405451 0.058 Uiso 1 1 calc GR . . . .
H29B H 0.571448 0.047602 0.462214 0.058 Uiso 1 1 calc GR . . . .
H29C H 0.605502 0.084640 0.417072 0.058 Uiso 1 1 calc GR . . . .
C30 C 0.55542(7) 0.18097(18) 0.55272(17) 0.0370(6) Uani 1 1 d . . . . .
H30A H 0.560646 0.217741 0.597249 0.056 Uiso 1 1 calc GR . . . .
H30B H 0.543914 0.129098 0.571008 0.056 Uiso 1 1 calc GR . . . .
H30C H 0.539184 0.210114 0.516354 0.056 Uiso 1 1 calc GR . . . .
C31 C 0.58358(7) 0.41772(16) 0.33508(16) 0.0301(6) Uani 1 1 d . . . . .
C32 C 0.60326(7) 0.41013(19) 0.25721(16) 0.0380(7) Uani 1 1 d . . . . .
H32A H 0.628066 0.430361 0.263417 0.057 Uiso 1 1 calc GR . . . .
H32B H 0.590756 0.444186 0.217777 0.057 Uiso 1 1 calc GR . . . .
H32C H 0.603515 0.350999 0.240699 0.057 Uiso 1 1 calc GR . . . .
C33 C 0.58341(7) 0.51016(17) 0.36133(18) 0.0380(7) Uani 1 1 d . . . . .
H33A H 0.571497 0.514686 0.411843 0.057 Uiso 1 1 calc GR . . . .
H33B H 0.570358 0.544326 0.322814 0.057 Uiso 1 1 calc GR . . . .
H33C H 0.608260 0.530524 0.366095 0.057 Uiso 1 1 calc GR . . . .
C34 C 0.54458(7) 0.38904(19) 0.32223(18) 0.0399(7) Uani 1 1 d . . . . .
H34A H 0.544375 0.331293 0.301959 0.060 Uiso 1 1 calc GR . . . .
H34B H 0.532692 0.426647 0.284745 0.060 Uiso 1 1 calc GR . . . .
H34C H 0.531716 0.390820 0.371781 0.060 Uiso 1 1 calc GR . . . .
C35 C 0.67260(6) 0.90723(15) 0.53261(15) 0.0250(5) Uani 1 1 d . . . . .
H35A H 0.675914 0.969150 0.533814 0.030 Uiso 1 1 calc R . . . .
H35B H 0.678624 0.885221 0.585051 0.030 Uiso 1 1 calc R . . . .
C36 C 0.63335(6) 0.88798(15) 0.51464(15) 0.0245(5) Uani 1 1 d . . . . .
C37 C 0.60990(6) 0.88155(15) 0.57701(15) 0.0249(5) Uani 1 1 d . . . . .
H37 H 0.618648 0.889789 0.628589 0.030 Uiso 1 1 calc R . . . .
C38 C 0.57352(6) 0.86304(15) 0.56420(15) 0.0251(5) Uani 1 1 d . . . . .
C39 C 0.56200(6) 0.85206(15) 0.48727(15) 0.0267(5) Uani 1 1 d . . . . .
H39 H 0.537247 0.840371 0.477713 0.032 Uiso 1 1 calc R . . . .
C40 C 0.58499(6) 0.85742(15) 0.42395(15) 0.0251(5) Uani 1 1 d . . . . .
C41 C 0.62122(6) 0.87617(15) 0.43901(15) 0.0246(5) Uani 1 1 d . . . . .
H41 H 0.637600 0.880836 0.397044 0.030 Uiso 1 1 calc R . . . .
C42 C 0.54672(6) 0.85562(17) 0.63090(15) 0.0314(6) Uani 1 1 d . . . . .
C43 C 0.52684(8) 0.7708(2) 0.62657(18) 0.0453(7) Uani 1 1 d . . . . .
H43A H 0.513781 0.766751 0.576881 0.068 Uiso 1 1 calc GR . . . .
H43B H 0.509732 0.766865 0.669544 0.068 Uiso 1 1 calc GR . . . .
H43C H 0.544323 0.724658 0.630508 0.068 Uiso 1 1 calc GR . . . .
C44 C 0.56504(8) 0.8603(2) 0.71106(17) 0.0432(7) Uani 1 1 d . . . . .
H44A H 0.583308 0.815902 0.715319 0.065 Uiso 1 1 calc GR . . . .
H44B H 0.546978 0.852540 0.751702 0.065 Uiso 1 1 calc GR . . . .
H44C H 0.576556 0.915516 0.717420 0.065 Uiso 1 1 calc GR . . . .
C45 C 0.51945(7) 0.9275(2) 0.62388(18) 0.0434(7) Uani 1 1 d . . . . .
H45A H 0.532175 0.981668 0.625029 0.065 Uiso 1 1 calc GR . . . .
H45B H 0.502604 0.924853 0.667424 0.065 Uiso 1 1 calc GR . . . .
H45C H 0.506080 0.922212 0.574673 0.065 Uiso 1 1 calc GR . . . .
C46 C 0.57151(6) 0.84325(16) 0.34064(15) 0.0311(6) Uani 1 1 d D . . . .
C53 C 0.80359(6) 0.67620(17) 0.25918(15) 0.0301(6) Uani 1 1 d . . . . .
C54 C 0.66999(6) 0.63374(15) 0.25064(14) 0.0239(5) Uani 1 1 d . . . . .
C47 C 0.59457(14) 0.7714(4) 0.3030(3) 0.0406(16) Uani 0.501(5) 1 d D U P A 1
H47A H 0.620173 0.786211 0.306384 0.061 Uiso 0.501(5) 1 calc R . P A 1
H47B H 0.590417 0.718392 0.330812 0.061 Uiso 0.501(5) 1 calc R . P A 1
H47C H 0.587538 0.764666 0.248216 0.061 Uiso 0.501(5) 1 calc R . P A 1
C48 C 0.57733(17) 0.9224(3) 0.2921(3) 0.0465(17) Uani 0.501(5) 1 d D U P A 1
H48A H 0.602570 0.940096 0.296508 0.070 Uiso 0.501(5) 1 calc R . P A 1
H48B H 0.571486 0.910447 0.237446 0.070 Uiso 0.501(5) 1 calc R . P A 1
H48C H 0.561691 0.967608 0.311044 0.070 Uiso 0.501(5) 1 calc R . P A 1
C49 C 0.53224(13) 0.8163(5) 0.3334(4) 0.053(2) Uani 0.501(5) 1 d D U P A 1
H49A H 0.528327 0.765367 0.364519 0.080 Uiso 0.501(5) 1 calc R . P A 1
H49B H 0.516669 0.861625 0.352303 0.080 Uiso 0.501(5) 1 calc R . P A 1
H49C H 0.526464 0.804463 0.278705 0.080 Uiso 0.501(5) 1 calc R . P A 1
C50 C 0.54105(13) 0.9083(4) 0.3246(3) 0.0403(16) Uani 0.499(5) 1 d D U P A 2
H50A H 0.522240 0.902099 0.363893 0.060 Uiso 0.499(5) 1 calc R . P A 2
H50B H 0.551004 0.965432 0.327059 0.060 Uiso 0.499(5) 1 calc R . P A 2
H50C H 0.530678 0.898284 0.272769 0.060 Uiso 0.499(5) 1 calc R . P A 2
C51 C 0.55517(19) 0.7547(4) 0.3356(4) 0.057(2) Uani 0.499(5) 1 d D U P A 2
H51A H 0.536762 0.748214 0.375691 0.086 Uiso 0.499(5) 1 calc R . P A 2
H51B H 0.544144 0.746552 0.284067 0.086 Uiso 0.499(5) 1 calc R . P A 2
H51C H 0.574152 0.712539 0.343705 0.086 Uiso 0.499(5) 1 calc R . P A 2
C52 C 0.59995(14) 0.8544(5) 0.2792(3) 0.051(2) Uani 0.499(5) 1 d D U P A 2
H52A H 0.589299 0.844371 0.227680 0.077 Uiso 0.499(5) 1 calc R . P A 2
H52B H 0.609467 0.912022 0.281706 0.077 Uiso 0.499(5) 1 calc R . P A 2
H52C H 0.619567 0.814200 0.288472 0.077 Uiso 0.499(5) 1 calc R . P A 2

loop_
_atom_site_aniso_label
_atom_site_aniso_U_11
_atom_site_aniso_U_22
_atom_site_aniso_U_33
_atom_site_aniso_U_23
_atom_site_aniso_U_13
_atom_site_aniso_U_12
Co1 0.01984(18) 0.0210(2) 0.0232(2) 0.00021(17) 0.00134(14) -0.00063(16)
S1 0.0355(4) 0.0972(7) 0.0589(6) 0.0065(5) 0.0228(4) -0.0102(4)
S2 0.0274(3) 0.0488(4) 0.0290(4) -0.0018(3) -0.0046(2) -0.0033(3)
N1 0.0213(9) 0.0180(10) 0.0253(11) -0.0010(8) -0.0005(8) -0.0008(8)
N2 0.0213(9) 0.0181(10) 0.0281(11) -0.0007(8) -0.0035(8) -0.0007(8)
N3 0.0189(9) 0.0170(10) 0.0218(10) 0.0000(8) -0.0023(7) 0.0007(8)
N4 0.0211(9) 0.0198(10) 0.0249(11) 0.0026(8) -0.0027(8) -0.0049(8)
N5 0.0187(9) 0.0194(10) 0.0272(11) 0.0000(8) -0.0033(8) 0.0003(8)
N6 0.0261(10) 0.0298(12) 0.0340(12) 0.0003(9) 0.0052(9) -0.0005(9)
N7 0.0249(10) 0.0272(12) 0.0249(11) 0.0002(9) -0.0026(8) -0.0017(8)
C1 0.0226(11) 0.0228(13) 0.0234(13) -0.0034(10) -0.0058(9) 0.0023(10)
C2 0.0232(11) 0.0313(14) 0.0277(14) -0.0023(11) -0.0044(10) 0.0017(10)
C3 0.0257(12) 0.0390(16) 0.0308(14) -0.0070(12) -0.0041(10) 0.0090(11)
C4 0.0357(13) 0.0261(14) 0.0369(15) -0.0066(12) -0.0068(11) 0.0113(11)
C5 0.0306(12) 0.0219(13) 0.0343(15) 0.0027(11) -0.0088(11) 0.0013(11)
C6 0.0196(10) 0.0259(13) 0.0263(13) -0.0050(10) -0.0061(9) 0.0031(10)
C7 0.0221(11) 0.0161(12) 0.0263(13) -0.0009(10) -0.0056(9) -0.0010(9)
C8 0.0211(10) 0.0158(12) 0.0223(12) 0.0006(9) -0.0028(9) -0.0014(9)
C9 0.0248(11) 0.0194(12) 0.0308(14) 0.0052(10) 0.0010(10) -0.0020(10)
C10 0.0248(11) 0.0273(13) 0.0344(14) 0.0040(11) 0.0087(10) 0.0009(10)
C11 0.0275(12) 0.0219(13) 0.0314(14) -0.0022(10) 0.0051(10) 0.0050(10)
C12 0.0182(10) 0.0169(12) 0.0244(12) 0.0017(9) -0.0018(9) 0.0002(9)
C13 0.0197(10) 0.0179(12) 0.0243(12) -0.0004(9) -0.0030(9) -0.0015(9)
C14 0.0233(11) 0.0217(13) 0.0304(14) 0.0028(10) -0.0090(10) -0.0034(10)
C15 0.0308(12) 0.0211(13) 0.0383(15) 0.0033(11) -0.0121(11) -0.0024(11)
C16 0.0410(14) 0.0261(14) 0.0334(15) 0.0084(11) -0.0173(12) -0.0187(12)
C17 0.0326(13) 0.0321(15) 0.0312(15) 0.0080(12) -0.0075(11) -0.0124(12)
C18 0.0259(12) 0.0316(14) 0.0297(14) 0.0030(11) -0.0034(10) -0.0053(11)
C19 0.0214(10) 0.0213(13) 0.0247(13) 0.0020(10) -0.0066(9) -0.0033(9)
C20 0.0239(11) 0.0155(12) 0.0300(13) 0.0031(10) -0.0032(10) -0.0018(9)
C21 0.0226(11) 0.0190(12) 0.0265(13) -0.0034(10) -0.0005(9) 0.0013(10)
C22 0.0272(11) 0.0177(12) 0.0260(13) -0.0013(10) 0.0001(10) 0.0021(10)
C23 0.0236(11) 0.0205(13) 0.0260(13) -0.0014(10) 0.0012(9) 0.0002(10)
C24 0.0232(11) 0.0223(13) 0.0281(13) -0.0029(10) -0.0009(10) -0.0013(10)
C25 0.0247(11) 0.0215(13) 0.0247(13) 0.0001(10) -0.0013(9) 0.0020(10)
C26 0.0274(11) 0.0176(12) 0.0276(13) 0.0004(10) 0.0000(10) -0.0017(10)
C27 0.0269(12) 0.0213(13) 0.0336(14) 0.0012(11) 0.0007(10) -0.0037(10)
C28 0.0329(13) 0.0227(14) 0.0478(17) 0.0084(12) -0.0040(12) -0.0047(11)
C29 0.0467(16) 0.0242(14) 0.0458(18) -0.0001(12) -0.0022(13) -0.0114(12)
C30 0.0307(13) 0.0369(16) 0.0436(17) 0.0124(13) 0.0058(12) 0.0000(12)
C31 0.0288(12) 0.0262(14) 0.0352(15) 0.0042(11) -0.0069(11) -0.0021(11)
C32 0.0416(15) 0.0387(17) 0.0336(16) 0.0076(13) -0.0059(12) -0.0016(13)
C33 0.0364(14) 0.0268(15) 0.0507(18) 0.0051(13) -0.0098(13) 0.0056(12)
C34 0.0284(13) 0.0408(17) 0.0502(18) 0.0133(14) -0.0138(12) -0.0016(12)
C35 0.0260(11) 0.0184(12) 0.0306(14) -0.0035(10) -0.0021(10) 0.0047(10)
C36 0.0240(11) 0.0168(12) 0.0327(14) -0.0026(10) -0.0016(10) 0.0021(10)
C37 0.0271(11) 0.0201(12) 0.0275(13) -0.0016(10) -0.0027(10) 0.0021(10)
C38 0.0260(11) 0.0193(13) 0.0299(14) 0.0008(10) 0.0016(10) 0.0004(10)
C39 0.0222(11) 0.0256(13) 0.0320(14) 0.0004(11) -0.0032(10) 0.0000(10)
C40 0.0231(11) 0.0230(13) 0.0292(13) -0.0026(10) -0.0034(10) 0.0054(10)
C41 0.0255(11) 0.0216(12) 0.0266(13) -0.0007(10) -0.0018(9) 0.0042(10)
C42 0.0272(12) 0.0369(16) 0.0301(14) 0.0029(11) 0.0018(10) -0.0033(11)
C43 0.0464(16) 0.050(2) 0.0396(17) 0.0081(14) 0.0021(13) -0.0128(14)
C44 0.0359(14) 0.062(2) 0.0314(16) -0.0001(14) 0.0041(12) -0.0054(14)
C45 0.0324(14) 0.053(2) 0.0448(18) 0.0032(14) 0.0121(12) 0.0074(13)
C46 0.0287(12) 0.0380(15) 0.0265(14) -0.0058(12) -0.0049(10) 0.0022(11)
C53 0.0253(12) 0.0325(15) 0.0325(15) 0.0007(11) 0.0000(11) -0.0008(11)
C54 0.0264(12) 0.0204(13) 0.0251(13) 0.0018(10) 0.0074(10) -0.0007(10)
C47 0.042(3) 0.045(4) 0.035(3) -0.014(3) -0.014(2) 0.011(3)
C48 0.066(4) 0.046(4) 0.028(3) -0.005(3) -0.006(3) 0.009(3)
C49 0.035(3) 0.085(6) 0.039(4) -0.009(3) -0.010(3) 0.004(3)
C50 0.031(3) 0.056(4) 0.033(3) -0.001(3) -0.011(2) 0.010(3)
C51 0.075(5) 0.047(4) 0.050(4) -0.015(3) -0.023(4) -0.011(4)
C52 0.039(3) 0.083(6) 0.032(3) -0.010(3) -0.001(3) -0.001(3)

loop_
_atom_type_symbol
_atom_type_description
_atom_type_scat_dispersion_real
_atom_type_scat_dispersion_imag
_atom_type_scat_source
C C 0.0181 0.0091 'International Tables Vol C Tables 4.2.6.8 and 6.1.1.4'
H H 0.0000 0.0000 'International Tables Vol C Tables 4.2.6.8 and 6.1.1.4'
Co Co -2.3653 3.6143 'International Tables Vol C Tables 4.2.6.8 and 6.1.1.4'
N N 0.0311 0.0180 'International Tables Vol C Tables 4.2.6.8 and 6.1.1.4'
S S 0.3331 0.5567 'International Tables Vol C Tables 4.2.6.8 and 6.1.1.4'

loop_
_geom_angle_atom_site_label_1
_geom_angle_atom_site_label_2
_geom_angle_atom_site_label_3
_geom_angle
N1 Co1 N3 74.95(7)
N4 Co1 N1 142.80(8)
N4 Co1 N3 74.73(7)
N6 Co1 N1 100.55(8)
N6 Co1 N3 160.76(8)
N6 Co1 N4 100.97(8)
N6 Co1 N7 109.86(9)
N7 Co1 N1 97.93(8)
N7 Co1 N3 89.36(8)
N7 Co1 N4 102.76(8)
C1 N1 Co1 137.84(16)
C7 N1 Co1 114.00(15)
C7 N1 C1 105.56(19)
C6 N2 C20 123.62(19)
C7 N2 C6 106.26(19)
C7 N2 C20 129.8(2)
C8 N3 Co1 118.35(15)
C12 N3 Co1 119.78(15)
C12 N3 C8 121.35(19)
C13 N4 Co1 115.85(15)
C13 N4 C19 105.75(19)
C19 N4 Co1 136.67(16)
C13 N5 C14 106.53(19)
C13 N5 C35 128.62(19)
C14 N5 C35 124.84(19)
C53 N6 Co1 176.9(2)
C54 N7 Co1 171.67(19)
N1 C1 C2 130.4(2)
N1 C1 C6 109.0(2)
C6 C1 C2 120.6(2)
C1 C2 H2 121.5
C3 C2 C1 116.9(2)
C3 C2 H2 121.5
C2 C3 H3 119.1
C2 C3 C4 121.9(2)
C4 C3 H3 119.1
C3 C4 H4 119.1
C5 C4 C3 121.8(2)
C5 C4 H4 119.1
C4 C5 H5 122.0
C4 C5 C6 116.0(2)
C6 C5 H5 122.0
N2 C6 C5 130.6(2)
C1 C6 N2 106.7(2)
C1 C6 C5 122.7(2)
N1 C7 N2 112.5(2)
N1 C7 C8 118.6(2)
N2 C7 C8 128.9(2)
N3 C8 C7 109.63(19)
N3 C8 C9 120.9(2)
C9 C8 C7 129.4(2)
C8 C9 H9 121.1
C10 C9 C8 117.9(2)
C10 C9 H9 121.1
C9 C10 H10 119.6
C9 C10 C11 120.8(2)
C11 C10 H10 119.6
C10 C11 H11 121.1
C12 C11 C10 117.8(2)
C12 C11 H11 121.1
N3 C12 C11 121.0(2)
N3 C12 C13 109.64(19)
C11 C12 C13 129.3(2)
N4 C13 N5 112.5(2)
N4 C13 C12 118.1(2)
N5 C13 C12 129.4(2)
C15 C14 N5 131.8(2)
C15 C14 C19 122.4(2)
C19 C14 N5 105.9(2)
C14 C15 H15 121.5
C16 C15 C14 117.0(3)
C16 C15 H15 121.5
C15 C16 H16 119.3
C15 C16 C17 121.4(2)
C17 C16 H16 119.3
C16 C17 H17 119.2
C18 C17 C16 121.6(2)
C18 C17 H17 119.2
C17 C18 H18 121.7
C17 C18 C19 116.5(2)
C19 C18 H18 121.7
N4 C19 C14 109.3(2)
N4 C19 C18 129.6(2)
C14 C19 C18 121.1(2)
N2 C20 H20A 108.5
N2 C20 H20B 108.5
N2 C20 C21 114.89(19)
H20A C20 H20B 107.5
C21 C20 H20A 108.5
C21 C20 H20B 108.5
C22 C21 C20 116.4(2)
C26 C21 C20 123.5(2)
C26 C21 C22 120.0(2)
C21 C22 H22 119.6
C23 C22 C21 120.8(2)
C23 C22 H22 119.6
C22 C23 C24 118.0(2)
C22 C23 C27 122.0(2)
C24 C23 C27 119.9(2)
C23 C24 H24 118.6
C25 C24 C23 122.8(2)
C25 C24 H24 118.6
C24 C25 C26 117.3(2)
C24 C25 C31 123.2(2)
C26 C25 C31 119.5(2)
C21 C26 C25 121.1(2)
C21 C26 H26 119.4
C25 C26 H26 119.4
C23 C27 C29 109.0(2)
C28 C27 C23 111.99(19)
C28 C27 C29 108.5(2)
C28 C27 C30 108.1(2)
C30 C27 C23 109.4(2)
C30 C27 C29 109.9(2)
C27 C28 H28A 109.5
C27 C28 H28B 109.5
C27 C28 H28C 109.5
H28A C28 H28B 109.5
H28A C28 H28C 109.5
H28B C28 H28C 109.5
C27 C29 H29A 109.5
C27 C29 H29B 109.5
C27 C29 H29C 109.5
H29A C29 H29B 109.5
H29A C29 H29C 109.5
H29B C29 H29C 109.5
C27 C30 H30A 109.5
C27 C30 H30B 109.5
C27 C30 H30C 109.5
H30A C30 H30B 109.5
H30A C30 H30C 109.5
H30B C30 H30C 109.5
C25 C31 C32 108.0(2)
C25 C31 C33 110.1(2)
C25 C31 C34 112.5(2)
C33 C31 C32 109.5(2)
C34 C31 C32 107.9(2)
C34 C31 C33 108.7(2)
C31 C32 H32A 109.5
C31 C32 H32B 109.5
C31 C32 H32C 109.5
H32A C32 H32B 109.5
H32A C32 H32C 109.5
H32B C32 H32C 109.5
C31 C33 H33A 109.5
C31 C33 H33B 109.5
C31 C33 H33C 109.5
H33A C33 H33B 109.5
H33A C33 H33C 109.5
H33B C33 H33C 109.5
C31 C34 H34A 109.5
C31 C34 H34B 109.5
C31 C34 H34C 109.5
H34A C34 H34B 109.5
H34A C34 H34C 109.5
H34B C34 H34C 109.5
N5 C35 H35A 108.8
N5 C35 H35B 108.8
N5 C35 C36 113.68(19)
H35A C35 H35B 107.7
C36 C35 H35A 108.8
C36 C35 H35B 108.8
C37 C36 C35 117.7(2)
C41 C36 C35 121.5(2)
C41 C36 C37 120.9(2)
C36 C37 H37 119.8
C36 C37 C38 120.3(2)
C38 C37 H37 119.8
C37 C38 C42 122.2(2)
C39 C38 C37 117.6(2)
C39 C38 C42 120.3(2)
C38 C39 H39 118.4
C40 C39 C38 123.2(2)
C40 C39 H39 118.4
C39 C40 C41 117.6(2)
C39 C40 C46 121.7(2)
C41 C40 C46 120.7(2)
C36 C41 C40 120.4(2)
C36 C41 H41 119.8
C40 C41 H41 119.8
C38 C42 C43 110.3(2)
C38 C42 C44 112.6(2)
C38 C42 C45 108.5(2)
C44 C42 C43 107.2(2)
C45 C42 C43 109.4(2)
C45 C42 C44 108.8(2)
C42 C43 H43A 109.5
C42 C43 H43B 109.5
C42 C43 H43C 109.5
H43A C43 H43B 109.5
H43A C43 H43C 109.5
H43B C43 H43C 109.5
C42 C44 H44A 109.5
C42 C44 H44B 109.5
C42 C44 H44C 109.5
H44A C44 H44B 109.5
H44A C44 H44C 109.5
H44B C44 H44C 109.5
C42 C45 H45A 109.5
C42 C45 H45B 109.5
C42 C45 H45C 109.5
H45A C45 H45B 109.5
H45A C45 H45C 109.5
H45B C45 H45C 109.5
C40 C46 C47 108.5(3)
C40 C46 C50 107.5(3)
C40 C46 C51 108.3(3)
C48 C46 C40 110.2(3)
C48 C46 C47 107.0(4)
C49 C46 C40 115.0(3)
C49 C46 C47 106.7(4)
C49 C46 C48 109.1(4)
C51 C46 C50 108.2(4)
C52 C46 C40 114.3(3)
C52 C46 C50 108.1(4)
C52 C46 C51 110.3(4)
N6 C53 S1 179.5(3)
N7 C54 S2 177.4(2)
C46 C47 H47A 109.5
C46 C47 H47B 109.5
C46 C47 H47C 109.5
H47A C47 H47B 109.5
H47A C47 H47C 109.5
H47B C47 H47C 109.5
C46 C48 H48A 109.5
C46 C48 H48B 109.5
C46 C48 H48C 109.5
H48A C48 H48B 109.5
H48A C48 H48C 109.5
H48B C48 H48C 109.5
C46 C49 H49A 109.5
C46 C49 H49B 109.5
C46 C49 H49C 109.5
H49A C49 H49B 109.5
H49A C49 H49C 109.5
H49B C49 H49C 109.5
C46 C50 H50A 109.5
C46 C50 H50B 109.5
C46 C50 H50C 109.5
H50A C50 H50B 109.5
H50A C50 H50C 109.5
H50B C50 H50C 109.5
C46 C51 H51A 109.5
C46 C51 H51B 109.5
C46 C51 H51C 109.5
H51A C51 H51B 109.5
H51A C51 H51C 109.5
H51B C51 H51C 109.5
C46 C52 H52A 109.5
C46 C52 H52B 109.5
C46 C52 H52C 109.5
H52A C52 H52B 109.5
H52A C52 H52C 109.5
H52B C52 H52C 109.5

loop_
_geom_bond_atom_site_label_1
_geom_bond_atom_site_label_2
_geom_bond_distance
Co1 N1 2.095(2)
Co1 N3 2.1176(19)
Co1 N4 2.092(2)
Co1 N6 1.964(2)
Co1 N7 2.004(2)
S1 C53 1.614(3)
S2 C54 1.630(3)
N1 C1 1.387(3)
N1 C7 1.337(3)
N2 C6 1.391(3)
N2 C7 1.356(3)
N2 C20 1.460(3)
N3 C8 1.340(3)
N3 C12 1.330(3)
N4 C13 1.326(3)
N4 C19 1.391(3)
N5 C13 1.363(3)
N5 C14 1.397(3)
N5 C35 1.469(3)
N6 C53 1.161(3)
N7 C54 1.161(3)
C1 C2 1.401(3)
C1 C6 1.389(3)
C2 H2 0.9500
C2 C3 1.382(4)
C3 H3 0.9500
C3 C4 1.402(4)
C4 H4 0.9500
C4 C5 1.380(4)
C5 H5 0.9500
C5 C6 1.402(3)
C7 C8 1.472(3)
C8 C9 1.386(3)
C9 H9 0.9500
C9 C10 1.382(3)
C10 H10 0.9500
C10 C11 1.392(4)
C11 H11 0.9500
C11 C12 1.387(3)
C12 C13 1.481(3)
C14 C15 1.391(3)
C14 C19 1.393(3)
C15 H15 0.9500
C15 C16 1.366(4)
C16 H16 0.9500
C16 C17 1.423(4)
C17 H17 0.9500
C17 C18 1.383(4)
C18 H18 0.9500
C18 C19 1.401(3)
C20 H20A 0.9900
C20 H20B 0.9900
C20 C21 1.511(3)
C21 C22 1.397(3)
C21 C26 1.376(3)
C22 H22 0.9500
C22 C23 1.384(3)
C23 C24 1.395(3)
C23 C27 1.538(3)
C24 H24 0.9500
C24 C25 1.393(3)
C25 C26 1.404(3)
C25 C31 1.527(3)
C26 H26 0.9500
C27 C28 1.522(4)
C27 C29 1.538(4)
C27 C30 1.534(3)
C28 H28A 0.9800
C28 H28B 0.9800
C28 H28C 0.9800
C29 H29A 0.9800
C29 H29B 0.9800
C29 H29C 0.9800
C30 H30A 0.9800
C30 H30B 0.9800
C30 H30C 0.9800
C31 C32 1.534(4)
C31 C33 1.534(4)
C31 C34 1.531(3)
C32 H32A 0.9800
C32 H32B 0.9800
C32 H32C 0.9800
C33 H33A 0.9800
C33 H33B 0.9800
C33 H33C 0.9800
C34 H34A 0.9800
C34 H34B 0.9800
C34 H34C 0.9800
C35 H35A 0.9900
C35 H35B 0.9900
C35 C36 1.517(3)
C36 C37 1.390(3)
C36 C41 1.384(3)
C37 H37 0.9500
C37 C38 1.397(3)
C38 C39 1.396(4)
C38 C42 1.528(3)
C39 H39 0.9500
C39 C40 1.391(3)
C40 C41 1.399(3)
C40 C46 1.529(4)
C41 H41 0.9500
C42 C43 1.536(4)
C42 C44 1.532(4)
C42 C45 1.529(4)
C43 H43A 0.9800
C43 H43B 0.9800
C43 H43C 0.9800
C44 H44A 0.9800
C44 H44B 0.9800
C44 H44C 0.9800
C45 H45A 0.9800
C45 H45B 0.9800
C45 H45C 0.9800
C46 C47 1.569(5)
C46 C48 1.524(5)
C46 C49 1.523(5)
C46 C50 1.553(5)
C46 C51 1.533(5)
C46 C52 1.509(5)
C47 H47A 0.9800
C47 H47B 0.9800
C47 H47C 0.9800
C48 H48A 0.9800
C48 H48B 0.9800
C48 H48C 0.9800
C49 H49A 0.9800
C49 H49B 0.9800
C49 H49C 0.9800
C50 H50A 0.9800
C50 H50B 0.9800
C50 H50C 0.9800
C51 H51A 0.9800
C51 H51B 0.9800
C51 H51C 0.9800
C52 H52A 0.9800
C52 H52B 0.9800
C52 H52C 0.9800

loop_
_smtbx_masks_void_nr
_smtbx_masks_void_average_x
_smtbx_masks_void_average_y
_smtbx_masks_void_average_z
_smtbx_masks_void_volume
_smtbx_masks_void_count_electrons
1 0.000 0.000 -0.580 567.2 98.1
2 0.500 0.500 0.075 567.2 98.1
